data_2004473
loop_
_publ_author_name
'Blackburn, A. C.'
'Dobson, A. J.'
'Gerkin, R. E.'

_publ_section_title
;
 2-Phenylquinoline-4-carboxylic Acid
;
_journal_issue 2
_journal_name_full 'Acta Crystallographica Section C'
_journal_page_first 409
_journal_page_last 411
_journal_paper_doi 10.1107/S0108270195013217
_journal_volume 52
_journal_year 1996
_chemical_formula_moiety 'C16 H11 N1 O2'
_chemical_formula_sum 'C16 H11 N O2'
_chemical_formula_weight 249.27
_chemical_name_common '2-phenylquinoline-4-carboxylic acid'
_chemical_name_systematic ?
_space_group_IT_number 19
_symmetry_cell_setting orthorhombic
_symmetry_space_group_name_Hall 'P 2ac 2ab'
_symmetry_space_group_name_H-M 'P 21 21 21'
_cell_angle_alpha 90.
_cell_angle_beta 90.
_cell_angle_gamma 90.
_cell_formula_units_Z 4
_cell_length_a 15.379(1)
_cell_length_b 19.324(1)
_cell_length_c 3.915(1)
_cell_measurement_reflns_used 25
_cell_measurement_temperature 296
_cell_measurement_theta_max 14.2
_cell_measurement_theta_min 13.3
_cell_volume 1163.5(3)
_computing_cell_refinement 'MSC/AFC Diffractometer Control Software'
_computing_data_collection
;
MSC/AFC Diffractometer Control Software
(Molecular Structure Corporation, 1988)
;
_computing_data_reduction 'TEXSAN (Molecular Structure Corporation, 1989)'
_computing_molecular_graphics 'ORTEPII (Johnson, 1976)'
_computing_publication_material TEXSAN
_computing_structure_refinement TEXSAN
_computing_structure_solution DIRDIF
_diffrn_ambient_temperature 296
_diffrn_measurement_device 'Rigaku AFC5S'
_diffrn_measurement_method \w-2\q
_diffrn_radiation_monochromator graphite
_diffrn_radiation_source 'X-ray tube'
_diffrn_radiation_type MoK\a
_diffrn_radiation_wavelength 0.71073
_diffrn_reflns_av_R_equivalents 0.031
_diffrn_reflns_limit_h_max 20
_diffrn_reflns_limit_h_min 0
_diffrn_reflns_limit_k_max 25
_diffrn_reflns_limit_k_min 0
_diffrn_reflns_limit_l_max 5
_diffrn_reflns_limit_l_min -5
_diffrn_reflns_number 2861
_diffrn_reflns_theta_max 27.56
_diffrn_reflns_theta_min 2.00
_diffrn_standards_decay_% 0
_diffrn_standards_interval_count 150
_diffrn_standards_number 6
_exptl_absorpt_coefficient_mu 0.088
_exptl_absorpt_correction_type none
_exptl_crystal_colour colorless
_exptl_crystal_density_diffrn 1.42
_exptl_crystal_density_meas ?
_exptl_crystal_description 'cut rod'
_exptl_crystal_F_000 520
_exptl_crystal_size_max 0.35
_exptl_crystal_size_mid 0.11
_exptl_crystal_size_min 0.11
_refine_diff_density_max 0.19
_refine_diff_density_min -0.17
_refine_ls_extinction_coef 1.0E-6(3)
_refine_ls_extinction_method 'Zachariasen (1963, 1968)'
_refine_ls_goodness_of_fit_obs 1.42
_refine_ls_matrix_type full
_refine_ls_number_parameters 177
_refine_ls_number_reflns 1067
_refine_ls_R_factor_obs 0.034
_refine_ls_shift/esd_max <0.01
_refine_ls_structure_factor_coef F
_refine_ls_weighting_details 'w = 1/\s(F)^2^'
_refine_ls_weighting_scheme calc
_refine_ls_wR_factor_obs 0.040
_reflns_number_observed 1067
_reflns_number_total 1639
_reflns_observed_criterion 'I >3\s(I)'
_cod_data_source_file bk1182.cif
_cod_data_source_block A
_cod_depositor_comments
;
The following automatic conversions were performed:

'_exptl_crystal_density_meas' value 'none' was changed to '?' - the
value is perceived as not measured.

Automatic conversion script
Id: cif_fix_values 3008 2015-01-20 13:52:24Z robertas 

The following automatic conversions were performed:

'_refine_ls_weighting_scheme' value 'w = 1/\s(F)^2^' was changed to
'calc'. New tag '_refine_ls_weighting_details' was created. The value
of the new tag was set to 'w = 1/\s(F)^2^'.

Automatic conversion script
Id: cif_fix_values 3143 2015-03-26 13:38:13Z robertas 
;
_cod_original_cell_volume 1163.4(5)
_cod_original_formula_sum 'C16 H11 N1 O2'
_cod_database_code 2004473

loop_
_symmetry_equiv_pos_as_xyz
x,y,z
1/2-x,-y,1/2+z
'1/2 +x, 1/2 -y, -z'
' -x, 1/2 +y, 1/2 -z'

loop_
_atom_site_aniso_label
_atom_site_aniso_U_11
_atom_site_aniso_U_22
_atom_site_aniso_U_33
_atom_site_aniso_U_12
_atom_site_aniso_U_13
_atom_site_aniso_U_23
O(1) 0.0210(10) 0.0350(10) 0.060(2) 0.0020(10) -0.0010(10) 0.0070(10)
O(2) 0.0300(10) 0.0410(10) 0.085(2) -0.0020(10) 0.0070(10) 0.0170(10)
N 0.0220(10) 0.0260(10) 0.0400(10) 0.0010(10) 0.0000(10) 0.0020(10)
C(2) 0.0250(10) 0.0260(10) 0.034(2) 0.0000(10) 0.0000(10) 0.0010(10)
C(3) 0.0230(10) 0.0250(10) 0.041(2) -0.0020(10) -0.0050(10) -0.0040(10)
C(4) 0.0220(10) 0.0270(10) 0.039(2) 0.0020(10) -0.0010(10) 0.0010(10)
C(5) 0.0270(10) 0.033(2) 0.054(2) 0.0040(10) 0.0020(10) -0.005(2)
C(6) 0.037(2) 0.028(2) 0.060(2) 0.0040(10) 0.005(2) -0.010(2)
C(7) 0.038(2) 0.034(2) 0.057(2) -0.0090(10) 0.004(2) -0.009(2)
C(8) 0.0260(10) 0.034(2) 0.053(2) -0.0030(10) -0.001(2) -0.004(2)
C(9) 0.0240(10) 0.0260(10) 0.036(2) 0.0000(10) 0.0010(10) 0.0020(10)
C(10) 0.0250(10) 0.0270(10) 0.032(2) -0.0010(10) 0.0000(10) 0.0010(10)
C(11) 0.0230(10) 0.0260(10) 0.043(2) 0.0000(10) 0.0000(10) -0.004(2)
C(12) 0.0220(10) 0.0270(10) 0.037(2) 0.0020(10) -0.0050(10) -0.0020(10)
C(13) 0.0270(10) 0.0330(10) 0.044(2) -0.0020(10) 0.0010(10) 0.000(2)
C(14) 0.041(2) 0.0270(10) 0.049(2) 0.0000(10) -0.007(2) -0.004(2)
C(15) 0.038(2) 0.038(2) 0.055(2) 0.0120(10) -0.006(2) -0.014(2)
C(16) 0.0270(10) 0.048(2) 0.047(2) 0.0040(10) 0.0020(10) -0.012(2)
C(17) 0.0270(10) 0.035(2) 0.035(2) -0.0030(10) -0.0010(10) -0.0020(10)

loop_
_atom_site_label
_atom_site_fract_x
_atom_site_fract_y
_atom_site_fract_z
_atom_site_U_iso_or_equiv
_atom_site_thermal_displace_type
_atom_site_type_symbol
O(1) 0.0511(1) 0.2754(1) -0.0776(7) 0.0387(6) Uij O
O(2) 0.0622(1) 0.1787(1) 0.2294(7) 0.0517(7) Uij O
N 0.3747(1) 0.2299(1) 0.0185(6) 0.0292(6) Uij N
C(2) 0.3286(2) 0.1748(1) -0.0719(8) 0.0283(7) Uij C
C(3) 0.2365(2) 0.1746(1) -0.0555(8) 0.0297(7) Uij C
C(4) 0.1923(2) 0.2322(1) 0.0462(8) 0.0296(7) Uij C
C(5) 0.2002(2) 0.3542(2) 0.2569(9) 0.0382(8) Uij C
C(6) 0.2500(2) 0.4085(1) 0.3609(10) 0.0417(9) Uij C
C(7) 0.3412(2) 0.4039(2) 0.3556(9) 0.0432(9) Uij C
C(8) 0.3812(2) 0.3454(2) 0.2423(9) 0.0377(8) Uij C
C(9) 0.3317(2) 0.2881(1) 0.1289(8) 0.0285(7) Uij C
C(10) 0.2393(2) 0.2924(1) 0.1407(8) 0.0281(7) Uij C
C(11) 0.0945(2) 0.2260(2) 0.0763(8) 0.0309(7) Uij C
C(12) 0.3753(2) 0.1112(1) -0.1814(7) 0.0288(7) Uij C
C(13) 0.3431(2) 0.0464(1) -0.0913(9) 0.0344(7) Uij C
C(14) 0.3879(2) -0.0130(1) -0.1803(8) 0.0393(9) Uij C
C(15) 0.4645(2) -0.0090(2) -0.3614(9) 0.0439(9) Uij C
C(16) 0.4962(2) 0.0551(2) -0.4565(9) 0.0404(8) Uij C
C(17) 0.4523(2) 0.1150(1) -0.3675(8) 0.0324(8) Uij C
H(1) -0.009(3) 0.269(2) -0.023(13) 0.09(1) Uiso H
H(3) 0.2049 0.1336 -0.1166 0.96 Uiso H
H(5) 0.1380 0.3579 0.2626 0.96 Uiso H
H(6) 0.2226 0.4503 0.4384 0.96 Uiso H
H(7) 0.3756 0.4423 0.4325 0.96 Uiso H
H(8) 0.4435 0.3430 0.2393 0.96 Uiso H
H(13) 0.2895 0.0429 0.0332 0.96 Uiso H
H(14) 0.3654 -0.0574 -0.1152 0.96 Uiso H
H(15) 0.4956 -0.0503 -0.4211 0.96 Uiso H
H(16) 0.5492 0.0581 -0.5854 0.96 Uiso H
H(17) 0.4749 0.1593 -0.4344 0.96 Uiso H

loop_
_atom_type_symbol
_atom_type_scat_dispersion_real
_atom_type_scat_dispersion_imag
_atom_type_scat_source
H 0 0 'Stewart, Davidson and Simpson (1965)'
C .002 .002 'Cromer and Waber (1974)'
O .008 .006 'Cromer and Waber (1974)'
N .004 .003 'Cromer and Waber (1974)'

loop_
_geom_angle_atom_site_label_1
_geom_angle_atom_site_label_2
_geom_angle_atom_site_label_3
_geom_angle
_geom_angle_publ_flag
C(2) N C(9) 118.9(2) yes
N C(2) C(3) 121.5(2) yes
N C(2) C(12) 118.8(2) yes
C(3) C(2) C(12) 119.7(2) yes
C(2) C(3) C(4) 120.6(2) yes
C(3) C(4) C(10) 119.5(2) yes
C(3) C(4) C(11) 116.9(2) yes
C(10) C(4) C(11) 123.5(2) yes
C(6) C(5) C(10) 120.5(2) yes
C(5) C(6) C(7) 120.6(3) yes
C(6) C(7) C(8) 120.5(3) yes
C(7) C(8) C(9) 120.6(2) yes
N C(9) C(8) 118.7(2) yes
N C(9) C(10) 122.6(2) yes
C(8) C(9) C(10) 118.7(2) yes
C(4) C(10) C(5) 124.1(2) yes
C(4) C(10) C(9) 116.8(2) yes
C(5) C(10) C(9) 119.0(2) yes
C(2) C(12) C(17) 121.3(2) yes
C(12) C(13) C(14) 120.3(2) yes
C(13) C(14) C(15) 120.6(3) yes
C(14) C(15) C(16) 119.4(3) yes
C(15) C(16) C(17) 120.6(3) yes
C(16) C(17) C(12) 120.2(3) yes
C(17) C(12) C(13) 118.8(2) yes
O(1) C(11) O(2) 125.0(2) yes
O(1) C(11) C(4) 114.3(2) yes
O(2) C(11) C(4) 120.7(3) yes
C(11) O(1) H(1) 107(2) yes

loop_
_geom_bond_atom_site_label_1
_geom_bond_atom_site_label_2
_geom_bond_distance
_geom_bond_publ_flag
N C(2) 1.328(3) yes
N C(9) 1.374(3) yes
C(2) C(3) 1.418(3) yes
C(3) C(4) 1.364(4) yes
C(4) C(10) 1.419(4) yes
C(5) C(6) 1.362(4) yes
C(5) C(10) 1.411(4) yes
C(6) C(7) 1.406(4) yes
C(7) C(8) 1.361(4) yes
C(8) C(9) 1.416(4) yes
C(9) C(10) 1.425(3) yes
C(2) C(12) 1.486(3) yes
C(12) C(13) 1.392(4) yes
C(13) C(14) 1.383(4) yes
C(14) C(15) 1.377(4) yes
C(15) C(16) 1.381(4) yes
C(16) C(17) 1.385(4) yes
C(17) C(12) 1.392(4) yes
C(4) C(11) 1.513(3) yes
C(11) O(1) 1.312(3) yes
C(11) O(2) 1.200(3) yes
